data_2010463
loop_
_publ_author_name
'Bailey, R.D.'
'Pennington, W.T.'

_publ_section_title
;
 Anhydrous 2,3,5,6-Tetramethylpyrazinium Tetraiodocadmate(II) and its
 Trihydrate, [C~8~H~12~N~2~(H)~2~][CdI~4~].<i>x</i>H~2~O (<i>x</i> = 0,
 3)
;
_journal_issue 2
_journal_name_full 'Acta Crystallographica Section C'
_journal_page_first 226
_journal_page_last 229
_journal_paper_doi 10.1107/S0108270194005147
_journal_volume 51
_journal_year 1995
_chemical_formula_moiety 'C8 H20 Cd1 I4 N2 O3'
_chemical_formula_sum 'C8 H20 Cd I4 N2 O3'
_chemical_formula_weight 812.26
_symmetry_cell_setting monoclinic
_symmetry_space_group_name_Hall '-P 2ybc'
_symmetry_space_group_name_H-M 'P 1 21/c 1'
_atom_type_scat_source IntTabIV
_cell_angle_alpha 90.
_cell_angle_beta 105.35(2)
_cell_angle_gamma 90.
_cell_formula_units_Z 4
_cell_length_a 8.549(2)
_cell_length_b 17.564(5)
_cell_length_c 14.401(3)
_cell_measurement_reflns_used 46
_cell_measurement_temperature 294.0(10)
_cell_measurement_theta_max 19.5
_cell_measurement_theta_min 14.0
_cell_volume 2085.2(9)
_diffrn_measurement_device 'Nicolet R3m/V'
_diffrn_measurement_method \w/2\q
_diffrn_radiation_type MoK\a
_diffrn_radiation_wavelength 0.71073
_diffrn_reflns_av_R_equivalents 0.071
_diffrn_reflns_limit_h_max 10
_diffrn_reflns_limit_h_min 0
_diffrn_reflns_limit_k_max 0
_diffrn_reflns_limit_k_min -21
_diffrn_reflns_limit_l_max 17
_diffrn_reflns_limit_l_min -17
_diffrn_reflns_number 3658
_diffrn_reflns_theta_max 24.0
_diffrn_standards_decay_% .0
_diffrn_standards_interval_count 97
_diffrn_standards_number 3
_exptl_absorpt_coefficient_mu 6.97
_exptl_absorpt_correction_T_max 1.00
_exptl_absorpt_correction_T_min 0.76
_exptl_absorpt_correction_type empirical
_exptl_crystal_colour orange
_exptl_crystal_density_diffrn 2.59
_exptl_crystal_description parallelepiped
_exptl_crystal_size_max 0.37
_exptl_crystal_size_mid 0.25
_exptl_crystal_size_min 0.23
_refine_diff_density_max 1.61
_refine_diff_density_min -2.79
_refine_ls_extinction_coef 0.0098(5)
_refine_ls_extinction_method 'isotropic, Larson (1970)'
_refine_ls_goodness_of_fit_obs 2.50
_refine_ls_number_parameters 164
_refine_ls_number_reflns 2362
_refine_ls_R_factor_obs 0.0677
_refine_ls_shift/esd_max 0.001
_refine_ls_structure_factor_coef F
_refine_ls_weighting_details 'w = 1/[\s^2^(F) + 0.0005(F^2^)]'
_refine_ls_weighting_scheme calc
_refine_ls_wR_factor_obs 0.0900
_reflns_number_observed 2362
_reflns_number_total 3285
_reflns_observed_criterion I>3\s(I)
_cod_data_source_file hr1003.cif
_cod_data_source_block hr1003_structure_2_of_2
_cod_depositor_comments
;
 Marking attached hydrogen atoms.

 Antanas Vaitkus,
 2017-03-27

The following automatic conversions were performed:

'_refine_ls_weighting_scheme' value 'w = 1/[\s^2^(F) + 0.0005(F^2^)]'
was changed to 'calc'. New tag '_refine_ls_weighting_details' was
created. The value of the new tag was set to 'w = 1/[\s^2^(F) +
0.0005(F^2^)]'.

Automatic conversion script
Id: cif_fix_values 3143 2015-03-26 13:38:13Z robertas 
;
_cod_original_cell_volume 2085.2(8)
_cod_original_sg_symbol_H-M 'P 21/c'
_cod_original_formula_sum 'C8 H20 Cd1 I4 N2 O3'
_cod_database_code 2010463

loop_
_symmetry_equiv_pos_as_xyz
x,y,z
x,1/2-y,1/2+z
-x,-y,-z
-x,1/2+y,1/2-z
-x,1-y,-z
2-x,1-y,1-z

loop_
_atom_site_label
_atom_site_fract_x
_atom_site_fract_y
_atom_site_fract_z
_atom_site_U_iso_or_equiv
_atom_site_attached_hydrogens
I(1) .1858(2) .46250(10) .29830(10) .0590(10) 0
I(2) -.0664(2) .68900(10) .20810(10) .0540(10) 0
I(3) .3804(2) .67680(10) .46300(10) .0570(10) 0
I(4) .4171(2) .63600(10) .15440(10) .0560(10) 0
Cd(1) .2327(2) .61800(10) .28420(10) .0430(10) 0
O(1) .781(2) .3449(11) .3091(15) .081(8) 2
O(2) .443(2) .3177(10) .2407(15) .078(7) 2
O(3) .354(2) .3468(11) .0400(13) .081(7) 2
N(1) .9163(18) .4425(9) .4511(13) .042(6) 1
N(2) .1060(19) .4452(9) -.0023(12) .044(6) 1
C(1) 1.063(3) .4269(10) .5112(16) .046(7) 0
C(2) .852(2) .5124(11) .4379(15) .042(7) 0
C(3) 1.117(3) .3475(12) .5154(19) .058(9) 3
C(4) .687(3) .5201(15) .366(2) .075(10) 3
C(5) .130(2) .5111(10) -.0391(14) .041(6) 0
C(6) -.019(2) .4304(10) .0390(16) .044(7) 0
C(7) .262(3) .5192(14) -.089(2) .069(10) 3
C(8) -.027(3) .3510(11) .0780(19) .063(9) 3

loop_
_geom_angle_atom_site_label_1
_geom_angle_atom_site_label_2
_geom_angle_atom_site_label_3
_geom_angle_site_symmetry_3
_geom_angle
_geom_angle_publ_flag
I(1) Cd(1) I(2) . 109.40(10) yes
I(2) Cd(1) I(3) . 110.20(10) yes
I(2) Cd(1) I(4) . 108.10(10) yes
C(1) N(1) C(2) . 124(2) yes
N(1) C(1) C(3) . 117(2) yes
C(3) C(1) C(2) 6_555 126(2) yes
N(1) C(2) C(1) 6_555 119(2) yes
N(2) C(5) C(7) . 120(2) yes
C(7) C(5) C(6) 5_555 122(2) yes
N(2) C(6) C(5) 5_555 118(2) yes
I(1) Cd(1) I(3) . 109.90(10) yes
I(1) Cd(1) I(4) . 106.30(10) yes
I(3) Cd(1) I(4) . 112.80(10) yes
C(5) N(2) C(6) . 124(2) yes
N(1) C(1) C(2) 6_555 117(2) yes
N(1) C(2) C(4) . 117(2) yes
C(4) C(2) C(1) 6_555 124(2) yes
N(2) C(5) C(6) 5_555 118(2) yes
N(2) C(6) C(8) . 117(2) yes
C(8) C(6) C(5) 5_555 125(2) yes

loop_
_geom_bond_atom_site_label_1
_geom_bond_atom_site_label_2
_geom_bond_site_symmetry_1
_geom_bond_site_symmetry_2
_geom_bond_distance
_geom_bond_publ_flag
I(1) Cd(1) . . 2.776(2) yes
I(3) Cd(1) . . 2.751(2) yes
N(1) C(1) . . 1.35(2) yes
N(2) C(5) . . 1.31(2) yes
C(1) C(3) . . 1.47(3) yes
C(2) C(4) . . 1.52(3) yes
C(5) C(6) . 6_555 1.40(3) yes
I(2) Cd(1) . . 2.795(2) yes
I(4) Cd(1) . . 2.764(3) yes
N(1) C(2) . . 1.34(2) yes
N(2) C(6) . . 1.38(3) yes
C(1) C(2) . 5_555 1.39(3) yes
C(5) C(7) . . 1.49(4) yes
C(6) C(8) . . 1.51(3) yes

loop_
_geom_contact_atom_site_label_1
_geom_contact_atom_site_label_2
_geom_contact_distance
_geom_contact_publ_flag
N(1) O(1) 2.684(7) yes
O(2) O(3) 2.833(7) yes
O(1) O(2) 2.834(7) yes
N(2) O(3) 2.676(7) yes
